data_4021507
loop_
_publ_author_name
'Larry E. Overman'
'Emile J. Velthuisen'

_publ_section_title
;
 Scope and Facial Selectivity of the Prins-Pinacol Synthesis
 of Attached Rings
;
_journal_name_full 'Journal of Organic Chemistry'
_journal_page_first 1581
_journal_page_last 1587
_journal_paper_doi 10.1021/jo0522862
_journal_volume 71
_journal_year 2006
_chemical_formula_sum 'C22 H34 N2 O3 S'
_chemical_formula_weight 406.57
_chemical_name_systematic
; 
 ? 
;
_space_group_IT_number 2
_symmetry_cell_setting triclinic
_symmetry_space_group_name_Hall '-P 1'
_symmetry_space_group_name_H-M 'P -1'
_atom_sites_solution_hydrogens difmap
_atom_sites_solution_primary direct
_atom_sites_solution_secondary difmap
_audit_creation_method SHELXTL
_cell_angle_alpha 81.8970(10)
_cell_angle_beta 88.9270(10)
_cell_angle_gamma 68.9810(10)
_cell_formula_units_Z 2
_cell_length_a 7.7747(3)
_cell_length_b 10.2153(4)
_cell_length_c 14.7689(6)
_cell_measurement_temperature 178(2)
_cell_volume 1083.34(7)
_computing_cell_refinement 'Bruker SMART/SAINT'
_computing_data_collection 'Bruker SMART'
_computing_data_reduction 'Bruker SAINT'
_computing_molecular_graphics 'Bruker SHELXTL'
_computing_publication_material 'Bruker SHELXTL'
_computing_structure_refinement 'Bruker SHELXTL'
_computing_structure_solution 'Bruker SHELXTL'
_diffrn_ambient_temperature 178(2)
_diffrn_measured_fraction_theta_full 0.950
_diffrn_measured_fraction_theta_max 0.950
_diffrn_measurement_device_type 'CCD area detector'
_diffrn_measurement_method 'phi and omega scans'
_diffrn_radiation_monochromator graphite
_diffrn_radiation_source 'normal-focus sealed tube'
_diffrn_radiation_type MoK\a
_diffrn_radiation_wavelength 0.71073
_diffrn_reflns_av_R_equivalents 0.0281
_diffrn_reflns_av_sigmaI/netI 0.0363
_diffrn_reflns_limit_h_max 10
_diffrn_reflns_limit_h_min -10
_diffrn_reflns_limit_k_max 13
_diffrn_reflns_limit_k_min -13
_diffrn_reflns_limit_l_max 19
_diffrn_reflns_limit_l_min -19
_diffrn_reflns_number 11737
_diffrn_reflns_theta_full 28.28
_diffrn_reflns_theta_max 28.28
_diffrn_reflns_theta_min 2.16
_diffrn_standards_decay_% '< 1.0'
_diffrn_standards_interval_count 'initial 50 frames recollected'
_diffrn_standards_number '50 frames'
_exptl_absorpt_coefficient_mu 0.174
_exptl_absorpt_correction_T_max 0.9777
_exptl_absorpt_correction_T_min 0.9529
_exptl_absorpt_correction_type multi-scan
_exptl_absorpt_process_details 'Bruker SADABS'
_exptl_crystal_colour colorless
_exptl_crystal_density_diffrn 1.246
_exptl_crystal_density_meas ?
_exptl_crystal_density_method 'not measured'
_exptl_crystal_description Irregular
_exptl_crystal_F_000 440
_exptl_crystal_size_max 0.28
_exptl_crystal_size_mid 0.25
_exptl_crystal_size_min 0.13
_refine_diff_density_max 0.298
_refine_diff_density_min -0.289
_refine_diff_density_rms 0.047
_refine_ls_extinction_coef 0.0016(14)
_refine_ls_extinction_expression Fc^*^=kFc[1+0.001xFc^2^\l^3^/sin(2\q)]^-1/4^
_refine_ls_extinction_method SHELXTL
_refine_ls_goodness_of_fit_ref 1.046
_refine_ls_hydrogen_treatment refall
_refine_ls_matrix_type full
_refine_ls_number_parameters 390
_refine_ls_number_reflns 5122
_refine_ls_number_restraints 0
_refine_ls_restrained_S_all 1.046
_refine_ls_R_factor_all 0.0592
_refine_ls_R_factor_gt 0.0404
_refine_ls_shift/su_max 0.000
_refine_ls_shift/su_mean 0.000
_refine_ls_structure_factor_coef Fsqd
_refine_ls_weighting_details 'calc w=1/[\s^2^(Fo^2^)+(0.0465P)^2^+0.4618P] where P=(Fo^2^+2Fc^2^)/3'
_refine_ls_weighting_scheme calc
_refine_ls_wR_factor_gt 0.0961
_refine_ls_wR_factor_ref 0.1081
_reflns_number_gt 4004
_reflns_number_total 5122
_reflns_threshold_expression >2sigma(I)
_cod_data_source_file jo0522862si20051228_075701_2.cif
_cod_depositor_comments
;
The following automatic conversions were performed:
'_symmetry_cell_setting' value 'Triclinic' changed to 'triclinic'
according to '/home/saulius/struct/CIF-dictionaries/cif_core.dic'
dictionary named 'cif_core.dic' version 2.4.1 from 2010-06-29.

Automatic conversion script
Id: cif_fix_enum 1527 2010-12-29 10:47:43Z saulius 

The following automatic conversions were performed:

'_exptl_crystal_density_meas' value 'none' was changed to '?' - the
value is perceived as not measured.

Automatic conversion script
Id: cif_fix_values 3008 2015-01-20 13:52:24Z robertas 
;
_cod_database_code 4021507

loop_
_symmetry_equiv_pos_as_xyz
'x, y, z'
'-x, -y, -z'

loop_
_atom_site_label
_atom_site_type_symbol
_atom_site_fract_x
_atom_site_fract_y
_atom_site_fract_z
_atom_site_U_iso_or_equiv
_atom_site_adp_type
_atom_site_occupancy
_atom_site_symmetry_multiplicity
_atom_site_calc_flag
S1 S 0.79099(5) 0.23749(4) 0.48116(3) 0.02255(11) Uani 1 1 d
O1 O 0.60322(16) -0.08513(12) 0.30341(8) 0.0275(3) Uani 1 1 d
O2 O 0.89229(16) 0.14980(12) 0.56237(8) 0.0277(3) Uani 1 1 d
O3 O 0.60387(16) 0.32829(12) 0.48735(8) 0.0285(3) Uani 1 1 d
N1 N 0.71595(18) 0.17618(14) 0.32669(9) 0.0228(3) Uani 1 1 d
N2 N 0.7981(2) 0.12053(15) 0.41431(9) 0.0247(3) Uani 1 1 d
C1 C 0.4900(2) -0.00671(18) 0.22460(12) 0.0278(4) Uani 1 1 d
C2 C 0.3853(3) -0.0943(2) 0.19228(17) 0.0392(5) Uani 1 1 d
C3 C 0.5201(3) -0.2358(2) 0.17078(16) 0.0383(4) Uani 1 1 d
C4 C 0.6638(3) -0.2170(2) 0.10355(14) 0.0396(5) Uani 1 1 d
C5 C 0.7613(3) -0.12181(18) 0.13296(13) 0.0309(4) Uani 1 1 d
C6 C 0.6183(2) 0.02095(17) 0.15053(11) 0.0243(3) Uani 1 1 d
C7 C 0.6971(2) 0.13502(16) 0.16990(11) 0.0220(3) Uani 1 1 d
C8 C 0.8398(2) 0.15208(18) 0.09911(12) 0.0277(4) Uani 1 1 d
C9 C 0.8371(2) 0.30640(17) 0.09534(12) 0.0269(4) Uani 1 1 d
C10 C 0.6599(2) 0.38402(18) 0.14453(13) 0.0292(4) Uani 1 1 d
C11 C 0.5490(2) 0.28582(17) 0.15514(12) 0.0253(3) Uani 1 1 d
C12 C 0.7821(2) 0.09712(17) 0.26550(11) 0.0225(3) Uani 1 1 d
C13 C 0.5100(3) -0.0658(3) 0.38716(15) 0.0440(5) Uani 1 1 d
C14 C 1.0094(3) 0.3073(2) 0.14378(15) 0.0373(4) Uani 1 1 d
C15 C 0.8272(3) 0.3755(2) -0.00418(14) 0.0365(4) Uani 1 1 d
C16 C 0.9165(2) 0.33968(17) 0.42957(11) 0.0230(3) Uani 1 1 d
C17 C 1.1038(2) 0.27194(18) 0.41741(12) 0.0279(4) Uani 1 1 d
C18 C 1.2048(2) 0.35059(19) 0.37720(12) 0.0294(4) Uani 1 1 d
C19 C 1.1208(2) 0.49599(18) 0.34841(12) 0.0281(4) Uani 1 1 d
C20 C 0.9336(3) 0.56128(18) 0.36209(12) 0.0301(4) Uani 1 1 d
C21 C 0.8297(2) 0.48428(18) 0.40267(12) 0.0266(3) Uani 1 1 d
C22 C 1.2326(3) 0.5793(2) 0.30246(16) 0.0390(5) Uani 1 1 d
H1A H 0.404(2) 0.0835(18) 0.2406(11) 0.018(4) Uiso 1 1 d
H2 H 0.897(3) 0.051(2) 0.4191(13) 0.029(5) Uiso 1 1 d
H2A H 0.320(3) -0.045(2) 0.1359(15) 0.039(6) Uiso 1 1 d
H2B H 0.298(3) -0.108(2) 0.2358(14) 0.039(6) Uiso 1 1 d
H3A H 0.585(3) -0.294(2) 0.2289(15) 0.040(6) Uiso 1 1 d
H3B H 0.455(3) -0.286(3) 0.1443(16) 0.055(7) Uiso 1 1 d
H4A H 0.761(3) -0.311(3) 0.0943(16) 0.055(7) Uiso 1 1 d
H4B H 0.603(3) -0.174(3) 0.0433(17) 0.053(7) Uiso 1 1 d
H5A H 0.834(2) -0.1703(19) 0.1899(12) 0.021(4) Uiso 1 1 d
H5B H 0.846(3) -0.107(2) 0.0855(14) 0.034(5) Uiso 1 1 d
H6A H 0.544(3) 0.063(2) 0.0939(13) 0.030(5) Uiso 1 1 d
H8A H 0.800(3) 0.137(2) 0.0385(14) 0.031(5) Uiso 1 1 d
H8B H 0.965(3) 0.079(2) 0.1150(13) 0.035(5) Uiso 1 1 d
H10A H 0.590(3) 0.481(2) 0.1085(14) 0.039(5) Uiso 1 1 d
H10B H 0.693(3) 0.403(2) 0.2047(13) 0.030(5) Uiso 1 1 d
H11A H 0.477(2) 0.2956(19) 0.0958(13) 0.025(5) Uiso 1 1 d
H11B H 0.460(3) 0.306(2) 0.2067(13) 0.032(5) Uiso 1 1 d
H12 H 0.884(3) 0.010(2) 0.2794(12) 0.026(5) Uiso 1 1 d
H13A H 0.393(4) -0.075(3) 0.3798(17) 0.065(8) Uiso 1 1 d
H13B H 0.485(3) 0.039(3) 0.4025(17) 0.062(7) Uiso 1 1 d
H13C H 0.591(3) -0.144(3) 0.4368(17) 0.057(7) Uiso 1 1 d
H14A H 1.001(3) 0.405(2) 0.1459(15) 0.045(6) Uiso 1 1 d
H14B H 1.124(3) 0.258(2) 0.1112(15) 0.047(6) Uiso 1 1 d
H14C H 1.026(3) 0.257(2) 0.2067(16) 0.048(6) Uiso 1 1 d
H15A H 0.716(3) 0.378(2) -0.0370(15) 0.041(6) Uiso 1 1 d
H15B H 0.931(3) 0.322(3) -0.0388(16) 0.052(7) Uiso 1 1 d
H15C H 0.826(3) 0.475(3) -0.0091(16) 0.054(7) Uiso 1 1 d
H17 H 1.165(3) 0.171(2) 0.4370(14) 0.038(5) Uiso 1 1 d
H18 H 1.328(3) 0.308(2) 0.3701(14) 0.041(6) Uiso 1 1 d
H20 H 0.875(3) 0.661(2) 0.3464(13) 0.034(5) Uiso 1 1 d
H21 H 0.703(3) 0.527(2) 0.4131(14) 0.039(5) Uiso 1 1 d
H22A H 1.247(4) 0.570(3) 0.238(2) 0.077(9) Uiso 1 1 d
H22B H 1.171(4) 0.680(3) 0.3071(18) 0.071(8) Uiso 1 1 d
H22C H 1.345(4) 0.551(3) 0.331(2) 0.082(10) Uiso 1 1 d

loop_
_atom_site_aniso_label
_atom_site_aniso_U_11
_atom_site_aniso_U_22
_atom_site_aniso_U_33
_atom_site_aniso_U_23
_atom_site_aniso_U_13
_atom_site_aniso_U_12
S1 0.0240(2) 0.0219(2) 0.0226(2) -0.00546(14) 0.00203(15) -0.00841(16)
O1 0.0296(6) 0.0248(6) 0.0284(6) -0.0040(5) 0.0051(5) -0.0104(5)
O2 0.0330(6) 0.0262(6) 0.0223(6) -0.0041(5) 0.0002(5) -0.0085(5)
O3 0.0247(6) 0.0281(6) 0.0327(7) -0.0080(5) 0.0058(5) -0.0084(5)
N1 0.0250(7) 0.0213(6) 0.0242(7) -0.0039(5) -0.0010(5) -0.0107(6)
N2 0.0275(8) 0.0205(7) 0.0251(7) -0.0050(5) -0.0021(6) -0.0066(6)
C1 0.0228(8) 0.0210(8) 0.0392(10) -0.0050(7) -0.0011(7) -0.0071(7)
C2 0.0297(10) 0.0296(9) 0.0614(14) -0.0059(9) -0.0086(10) -0.0139(8)
C3 0.0406(11) 0.0277(9) 0.0524(12) -0.0087(9) -0.0079(9) -0.0177(9)
C4 0.0603(13) 0.0260(9) 0.0362(11) -0.0103(8) -0.0025(9) -0.0178(9)
C5 0.0402(10) 0.0235(8) 0.0305(9) -0.0084(7) 0.0070(8) -0.0121(8)
C6 0.0302(8) 0.0200(7) 0.0237(8) -0.0032(6) -0.0041(7) -0.0100(7)
C7 0.0231(8) 0.0197(7) 0.0241(8) -0.0047(6) 0.0009(6) -0.0081(6)
C8 0.0277(9) 0.0237(8) 0.0305(9) -0.0042(7) 0.0039(7) -0.0077(7)
C9 0.0276(8) 0.0233(8) 0.0308(9) -0.0018(7) 0.0008(7) -0.0111(7)
C10 0.0315(9) 0.0195(8) 0.0367(10) -0.0046(7) 0.0008(7) -0.0092(7)
C11 0.0260(8) 0.0191(7) 0.0294(9) -0.0035(6) -0.0005(7) -0.0062(7)
C12 0.0211(8) 0.0198(7) 0.0281(8) -0.0038(6) 0.0007(6) -0.0090(6)
C13 0.0472(13) 0.0502(13) 0.0392(11) -0.0066(10) 0.0162(10) -0.0237(11)
C14 0.0319(10) 0.0365(11) 0.0456(12) -0.0033(9) -0.0049(9) -0.0154(9)
C15 0.0431(11) 0.0308(10) 0.0342(10) 0.0010(8) 0.0016(9) -0.0138(9)
C16 0.0235(8) 0.0249(8) 0.0217(8) -0.0060(6) -0.0005(6) -0.0092(7)
C17 0.0252(8) 0.0258(8) 0.0308(9) -0.0055(7) 0.0011(7) -0.0064(7)
C18 0.0228(9) 0.0342(9) 0.0320(9) -0.0097(7) 0.0036(7) -0.0093(7)
C19 0.0335(9) 0.0308(9) 0.0266(8) -0.0101(7) 0.0034(7) -0.0174(8)
C20 0.0337(9) 0.0225(8) 0.0338(9) -0.0048(7) 0.0018(7) -0.0095(7)
C21 0.0246(8) 0.0249(8) 0.0296(9) -0.0062(7) 0.0016(7) -0.0072(7)
C22 0.0451(12) 0.0376(11) 0.0439(12) -0.0119(9) 0.0131(10) -0.0247(10)

loop_
_atom_type_symbol
_atom_type_description
_atom_type_scat_dispersion_real
_atom_type_scat_dispersion_imag
_atom_type_scat_source
C C 0.0033 0.0016 'International Tables Vol C Tables 4.2.6.8 and 6.1.1.4'
H H 0.0000 0.0000 'International Tables Vol C Tables 4.2.6.8 and 6.1.1.4'
N N 0.0061 0.0033 'International Tables Vol C Tables 4.2.6.8 and 6.1.1.4'
O O 0.0106 0.0060 'International Tables Vol C Tables 4.2.6.8 and 6.1.1.4'
S S 0.1246 0.1234 'International Tables Vol C Tables 4.2.6.8 and 6.1.1.4'

loop_
_geom_angle_atom_site_label_1
_geom_angle_atom_site_label_2
_geom_angle_atom_site_label_3
_geom_angle
O3 S1 O2 119.76(7)
O3 S1 N2 108.82(7)
O2 S1 N2 102.58(7)
O3 S1 C16 108.67(7)
O2 S1 C16 108.71(7)
N2 S1 C16 107.62(7)
C13 O1 C1 113.51(15)
C12 N1 N2 114.62(14)
N1 N2 S1 115.68(11)
O1 C1 C6 107.15(13)
O1 C1 C2 109.27(14)
C6 C1 C2 110.41(16)
C3 C2 C1 110.32(15)
C2 C3 C4 111.94(17)
C3 C4 C5 112.94(16)
C6 C5 C4 110.18(16)
C1 C6 C5 108.80(13)
C1 C6 C7 112.96(13)
C5 C6 C7 115.92(14)
C12 C7 C11 111.49(13)
C12 C7 C8 110.40(13)
C11 C7 C8 100.93(13)
C12 C7 C6 109.50(13)
C11 C7 C6 112.03(13)
C8 C7 C6 112.28(13)
C7 C8 C9 106.87(13)
C15 C9 C14 109.36(15)
C15 C9 C10 110.47(15)
C14 C9 C10 111.28(15)
C15 C9 C8 109.99(15)
C14 C9 C8 111.09(15)
C10 C9 C8 104.58(13)
C11 C10 C9 106.07(13)
C10 C11 C7 104.32(13)
N1 C12 C7 121.17(15)
C21 C16 C17 121.27(15)
C21 C16 S1 120.39(13)
C17 C16 S1 118.34(13)
C18 C17 C16 119.16(16)
C17 C18 C19 120.88(16)
C20 C19 C18 118.77(16)
C20 C19 C22 121.19(17)
C18 C19 C22 120.04(17)
C21 C20 C19 121.27(16)
C16 C21 C20 118.64(16)

loop_
_geom_bond_atom_site_label_1
_geom_bond_atom_site_label_2
_geom_bond_distance
S1 O3 1.4270(12)
S1 O2 1.4449(12)
S1 N2 1.6396(14)
S1 C16 1.7607(16)
O1 C13 1.424(2)
O1 C1 1.429(2)
N1 C12 1.274(2)
N1 N2 1.4032(19)
C1 C6 1.532(2)
C1 C2 1.533(2)
C2 C3 1.523(3)
C3 C4 1.527(3)
C4 C5 1.539(3)
C5 C6 1.537(2)
C6 C7 1.558(2)
C7 C12 1.509(2)
C7 C11 1.545(2)
C7 C8 1.549(2)
C8 C9 1.562(2)
C9 C15 1.529(3)
C9 C14 1.534(2)
C9 C10 1.548(2)
C10 C11 1.531(2)
C16 C21 1.387(2)
C16 C17 1.391(2)
C17 C18 1.384(2)
C18 C19 1.397(2)
C19 C20 1.391(3)
C19 C22 1.512(2)
C20 C21 1.391(2)

loop_
_geom_torsion_atom_site_label_1
_geom_torsion_atom_site_label_2
_geom_torsion_atom_site_label_3
_geom_torsion_atom_site_label_4
_geom_torsion
C12 N1 N2 S1 153.08(12)
O3 S1 N2 N1 54.92(13)
O2 S1 N2 N1 -177.24(11)
C16 S1 N2 N1 -62.68(13)
C13 O1 C1 C6 153.52(15)
C13 O1 C1 C2 -86.83(19)
O1 C1 C2 C3 -58.0(2)
C6 C1 C2 C3 59.6(2)
C1 C2 C3 C4 -53.6(2)
C2 C3 C4 C5 51.5(2)
C3 C4 C5 C6 -53.8(2)
O1 C1 C6 C5 56.95(17)
C2 C1 C6 C5 -61.96(18)
O1 C1 C6 C7 -73.27(16)
C2 C1 C6 C7 167.82(14)
C4 C5 C6 C1 58.24(19)
C4 C5 C6 C7 -173.18(15)
C1 C6 C7 C12 51.89(18)
C5 C6 C7 C12 -74.62(17)
C1 C6 C7 C11 -72.35(17)
C5 C6 C7 C11 161.14(14)
C1 C6 C7 C8 174.90(14)
C5 C6 C7 C8 48.39(19)
C12 C7 C8 C9 -83.81(16)
C11 C7 C8 C9 34.22(16)
C6 C7 C8 C9 153.69(14)
C7 C8 C9 C15 -132.79(15)
C7 C8 C9 C14 105.98(17)
C7 C8 C9 C10 -14.16(18)
C15 C9 C10 C11 106.25(16)
C14 C9 C10 C11 -132.07(15)
C8 C9 C10 C11 -12.05(18)
C9 C10 C11 C7 33.97(17)
C12 C7 C11 C10 75.65(16)
C8 C7 C11 C10 -41.58(16)
C6 C7 C11 C10 -161.23(14)
N2 N1 C12 C7 174.10(13)
C11 C7 C12 N1 8.9(2)
C8 C7 C12 N1 120.24(16)
C6 C7 C12 N1 -115.65(16)
O3 S1 C16 C21 0.02(16)
O2 S1 C16 C21 -131.87(13)
N2 S1 C16 C21 117.71(14)
O3 S1 C16 C17 179.49(13)
O2 S1 C16 C17 47.61(15)
N2 S1 C16 C17 -62.82(15)
C21 C16 C17 C18 -0.4(3)
S1 C16 C17 C18 -179.84(13)
C16 C17 C18 C19 -0.4(3)
C17 C18 C19 C20 1.0(3)
C17 C18 C19 C22 -178.45(17)
C18 C19 C20 C21 -0.7(3)
C22 C19 C20 C21 178.67(17)
C17 C16 C21 C20 0.6(2)
S1 C16 C21 C20 -179.95(13)
C19 C20 C21 C16 0.0(3)
